data_4506840
loop_
_publ_author_name
'Khullar, Sadhika'
'Mandal, Sanjay K.'

_publ_section_title
;
 Supramolecular Assemblies of Dimanganese Subunits and Water Clusters
 Organized by Strong Hydrogen Bonding Interactions: Single Crystal to
 Single Crystal Transformation by Thermal De-/Rehydration Processes
;
_journal_issue 11
_journal_name_full 'Crystal Growth &amp; Design'
_journal_page_first 5329
_journal_paper_doi 10.1021/cg300937f
_journal_volume 12
_journal_year 2012
_chemical_formula_moiety 'C40 H46 Mn2 N6 O10, 4(H2 O)'
_chemical_formula_sum 'C40 H54 Mn2 N6 O14'
_chemical_formula_weight 952.77
_chemical_name_common '[Mn2(adc)(bpta)2(H2O)2].4H2O'
_space_group_crystal_system monoclinic
_space_group_IT_number 14
_space_group_name_Hall '-P 2yn'
_space_group_name_H-M_alt 'P 1 21/n 1'
_symmetry_space_group_name_Hall '-P 2yn'
_symmetry_space_group_name_H-M 'P 1 21/n 1'
_atom_sites_solution_hydrogens geom
_atom_sites_solution_primary direct
_atom_sites_solution_secondary difmap
_cell_angle_alpha 90
_cell_angle_beta 106.351(2)
_cell_angle_gamma 90
_cell_formula_units_Z 2
_cell_length_a 10.0763(4)
_cell_length_b 17.5648(6)
_cell_length_c 13.3931(5)
_cell_measurement_reflns_used 3495
_cell_measurement_temperature 296.(2)
_cell_measurement_theta_max 20.5274
_cell_measurement_theta_min 2.4044
_cell_volume 2274.55(15)
_computing_cell_refinement 'SAINT V7.68A (Bruker AXS, 2009)'
_computing_data_collection 'APEX2 (Bruker)'
_computing_data_reduction 'SAINT V7.68A (Bruker AXS, 2009)'
_computing_molecular_graphics 'SHELXTL (Bruker AXS)'
_computing_publication_material 'SHELXTL (Bruker AXS)'
_computing_structure_refinement 'SHELXL-97 (Sheldrick, 2008)'
_computing_structure_solution 'SHELXS-97 (Sheldrick, 2008)'
_diffrn_ambient_temperature 296.(2)
_diffrn_detector_area_resol_mean 8.3333
_diffrn_measured_fraction_theta_full 0.993
_diffrn_measured_fraction_theta_max 0.993
_diffrn_measurement_device_type 'Bruker Kappa APEX II'
_diffrn_measurement_method 'phi and omega scans'
_diffrn_radiation_monochromator graphite
_diffrn_radiation_type 'Mo K\a'
_diffrn_radiation_wavelength 0.71073
_diffrn_reflns_av_R_equivalents 0.0779
_diffrn_reflns_av_sigmaI/netI 0.0774
_diffrn_reflns_limit_h_max 8
_diffrn_reflns_limit_h_min -11
_diffrn_reflns_limit_k_max 19
_diffrn_reflns_limit_k_min -20
_diffrn_reflns_limit_l_max 15
_diffrn_reflns_limit_l_min -15
_diffrn_reflns_number 21945
_diffrn_reflns_theta_full 25.02
_diffrn_reflns_theta_max 25.02
_diffrn_reflns_theta_min 2.25
_diffrn_source 'sealed tube'
_diffrn_source_type 'fine focus'
_exptl_absorpt_coefficient_mu 0.625
_exptl_absorpt_correction_T_max 0.7452
_exptl_absorpt_correction_T_min 0.6568
_exptl_absorpt_correction_type multi-scan
_exptl_absorpt_process_details 'SADABS V2008/1 (Bruker AXS)'
_exptl_crystal_colour 'clear colourless'
_exptl_crystal_density_diffrn 1.391
_exptl_crystal_density_method 'not measured'
_exptl_crystal_description rectangle
_exptl_crystal_F_000 996
_exptl_crystal_size_max 0.500
_exptl_crystal_size_mid 0.350
_exptl_crystal_size_min 0.320
_refine_diff_density_max 0.356
_refine_diff_density_min -0.407
_refine_ls_extinction_method none
_refine_ls_goodness_of_fit_ref 1.013
_refine_ls_hydrogen_treatment mixed
_refine_ls_matrix_type full
_refine_ls_number_parameters 291
_refine_ls_number_reflns 3975
_refine_ls_number_restraints 10
_refine_ls_restrained_S_all 1.013
_refine_ls_R_factor_all 0.1234
_refine_ls_R_factor_gt 0.0569
_refine_ls_shift/su_max 0.047
_refine_ls_shift/su_mean 0.002
_refine_ls_structure_factor_coef Fsqd
_refine_ls_weighting_details 'calc w=1/[\s^2^(Fo^2^)+(0.0913P)^2^+1.0262P] where P=(Fo^2^+2Fc^2^)/3'
_refine_ls_weighting_scheme calc
_refine_ls_wR_factor_gt 0.1506
_refine_ls_wR_factor_ref 0.1808
_reflns_number_gt 2254
_reflns_number_total 3975
_reflns_threshold_expression >2sigma(I)
_cod_data_source_file cg300937f_si_002.cif
_cod_data_source_block 1.4H2O
_cod_database_code 4506840

loop_
_space_group_symop_operation_xyz
'x, y, z'
'-x+1/2, y+1/2, -z+1/2'
'-x, -y, -z'
'x-1/2, -y-1/2, z-1/2'

loop_
_atom_site_type_symbol
_atom_site_label
_atom_site_fract_x
_atom_site_fract_y
_atom_site_fract_z
_atom_site_U_iso_or_equiv
_atom_site_adp_type
_atom_site_calc_flag
_atom_site_refinement_flags
_atom_site_occupancy
Mn Mn1 0.33797(7) 0.12415(4) 0.08745(6) 0.0441(3) Uani d D 1
N N2 0.5539(4) 0.1694(3) 0.1375(3) 0.0468(11) Uani d . 1
N N1 0.3142(4) 0.2603(2) 0.1197(3) 0.0442(10) Uani d . 1
N N3 0.3040(4) 0.1357(2) 0.2466(3) 0.0486(11) Uani d . 1
O O2 0.4101(4) 0.0101(2) 0.1220(3) 0.0604(11) Uani d . 1
O O3 0.4393(4) -0.1126(2) 0.1611(3) 0.0680(12) Uani d . 1
O O5 0.1191(4) 0.1081(2) 0.0185(3) 0.0535(10) Uani d . 1
O O4 0.1076(4) 0.0608(3) -0.1389(3) 0.0793(14) Uani d . 1
O O1 0.3531(4) 0.1204(3) -0.0700(3) 0.0622(11) Uani d D 1
O O6 0.9392(14) 1.0036(8) 0.3378(9) 0.247(5) Uiso d D 1
O O7 0.3342(10) 0.0280(5) 0.6642(8) 0.187(3) Uiso d D 1
C C20 0.3669(5) -0.0556(3) 0.1334(4) 0.0481(13) Uani d . 1
C C19 0.2155(6) -0.0656(3) 0.1107(4) 0.0503(14) Uani d . 1
C C18 -0.0932(6) 0.0740(3) -0.0906(4) 0.0514(14) Uani d . 1
C C17 0.0556(5) 0.0819(3) -0.0685(5) 0.0516(14) Uani d . 1
C C12 0.6651(6) 0.1308(4) 0.1262(4) 0.0633(16) Uani d . 1
H H12 0.6524 0.0811 0.1014 0.076 Uiso calc R 1
C C11 0.7951(6) 0.1610(5) 0.1494(5) 0.077(2) Uani d . 1
H H11 0.869 0.1326 0.141 0.092 Uiso calc R 1
C C10 0.8138(7) 0.2342(5) 0.1853(5) 0.077(2) Uani d . 1
H H10 0.9013 0.2561 0.202 0.093 Uiso calc R 1
C C9 0.7017(6) 0.2756(4) 0.1966(4) 0.0627(16) Uani d . 1
H H9 0.7127 0.3256 0.2203 0.075 Uiso calc R 1
C C8 0.5731(5) 0.2410(3) 0.1721(4) 0.0479(13) Uani d . 1
C C7 0.4526(5) 0.2831(3) 0.1920(4) 0.0509(14) Uani d . 1
H H7 0.4658 0.3373 0.1846 0.061 Uiso calc R 1
H H8 0.4517 0.2738 0.2632 0.061 Uiso calc R 1
C C1 0.2112(5) 0.2584(3) 0.1794(4) 0.0533(14) Uani d . 1
H H1 0.1209 0.2474 0.1324 0.064 Uiso calc R 1
H H2 0.2068 0.3083 0.2095 0.064 Uiso calc R 1
C C2 0.2447(5) 0.2000(3) 0.2649(4) 0.0503(14) Uani d . 1
C C6 0.3384(7) 0.0832(3) 0.3241(5) 0.0644(16) Uani d . 1
H H6 0.3814 0.0385 0.3126 0.077 Uiso calc R 1
C C5 0.3128(7) 0.0930(4) 0.4181(5) 0.0716(18) Uani d . 1
H H5 0.3385 0.056 0.4696 0.086 Uiso calc R 1
C C4 0.2485(7) 0.1585(4) 0.4349(5) 0.0724(19) Uani d . 1
H H4 0.2279 0.166 0.4976 0.087 Uiso calc R 1
C C3 0.2145(6) 0.2131(4) 0.3583(5) 0.0645(17) Uani d . 1
H H3 0.1719 0.2581 0.369 0.077 Uiso calc R 1
C C13 0.2716(6) 0.3152(3) 0.0281(4) 0.0567(15) Uani d . 1
C C15 0.2365(7) 0.3948(3) 0.0593(5) 0.079(2) Uani d . 1
H H18 0.3151 0.4155 0.1103 0.119 Uiso calc R 1
H H16 0.1595 0.3918 0.0881 0.119 Uiso calc R 1
H H17 0.213 0.4272 -0.0009 0.119 Uiso calc R 1
C C16 0.3882(6) 0.3214(4) -0.0231(5) 0.0724(18) Uani d . 1
H H19 0.3563 0.349 -0.0873 0.109 Uiso calc R 1
H H21 0.4169 0.2713 -0.0368 0.109 Uiso calc R 1
H H20 0.4649 0.3479 0.0226 0.109 Uiso calc R 1
C C14 0.1438(6) 0.2819(3) -0.0531(4) 0.0656(17) Uani d . 1
H H15 0.1141 0.3165 -0.1106 0.098 Uiso calc R 1
H H14 0.0702 0.2746 -0.0215 0.098 Uiso calc R 1
H H13 0.1677 0.2339 -0.0776 0.098 Uiso calc R 1
H H6A 0.971(7) 1.032(2) 0.296(4) 0.098 Uiso d D 1
H H6B 0.931(7) 0.957(2) 0.307(4) 0.098 Uiso d D 1
H H7A 0.261(4) 0.041(3) 0.680(5) 0.098 Uiso d D 1
H H7B 0.380(5) 0.067(2) 0.657(5) 0.098 Uiso d D 1
H H1A 0.4282(19) 0.119(4) -0.086(2) 0.098 Uiso d D 1
H H1B 0.289(3) 0.101(4) -0.119(2) 0.098 Uiso d D 1

loop_
_atom_site_aniso_label
_atom_site_aniso_U_11
_atom_site_aniso_U_22
_atom_site_aniso_U_33
_atom_site_aniso_U_12
_atom_site_aniso_U_13
_atom_site_aniso_U_23
Mn1 0.0360(4) 0.0472(5) 0.0488(5) -0.0015(4) 0.0114(3) -0.0055(4)
N2 0.041(3) 0.055(3) 0.041(3) -0.001(2) 0.007(2) -0.002(2)
N1 0.044(2) 0.044(2) 0.040(2) 0.001(2) 0.004(2) -0.0017(19)
N3 0.056(3) 0.045(3) 0.047(3) 0.000(2) 0.019(2) -0.002(2)
O2 0.043(2) 0.046(2) 0.094(3) -0.0023(18) 0.021(2) -0.006(2)
O3 0.041(2) 0.057(3) 0.109(3) 0.012(2) 0.025(2) 0.018(2)
O5 0.039(2) 0.059(2) 0.058(2) -0.0039(17) 0.0079(18) -0.0038(19)
O4 0.047(2) 0.117(4) 0.077(3) -0.019(2) 0.022(2) -0.033(3)
O1 0.039(2) 0.095(3) 0.054(2) -0.009(2) 0.0150(18) -0.018(2)
C20 0.036(3) 0.058(4) 0.053(3) -0.005(3) 0.015(3) -0.009(3)
C19 0.049(4) 0.043(3) 0.062(4) -0.003(3) 0.019(3) -0.007(3)
C18 0.042(3) 0.057(4) 0.053(3) -0.004(3) 0.009(3) -0.004(3)
C17 0.035(3) 0.053(3) 0.065(4) -0.003(3) 0.011(3) -0.001(3)
C12 0.049(4) 0.080(4) 0.059(4) 0.001(3) 0.014(3) -0.003(3)
C11 0.037(3) 0.124(6) 0.071(4) 0.004(4) 0.015(3) 0.005(4)
C10 0.049(4) 0.113(6) 0.064(4) -0.021(4) 0.007(3) 0.007(4)
C9 0.054(4) 0.077(4) 0.054(4) -0.024(3) 0.009(3) -0.005(3)
C8 0.042(3) 0.065(4) 0.035(3) -0.008(3) 0.008(2) 0.004(3)
C7 0.056(3) 0.049(3) 0.043(3) -0.007(3) 0.005(3) -0.001(3)
C1 0.046(3) 0.062(4) 0.052(3) 0.013(3) 0.015(3) -0.002(3)
C2 0.046(3) 0.053(3) 0.054(4) -0.002(3) 0.016(3) -0.009(3)
C6 0.092(5) 0.045(3) 0.058(4) -0.003(3) 0.024(3) -0.003(3)
C5 0.107(5) 0.054(4) 0.054(4) -0.018(4) 0.023(4) 0.000(3)
C4 0.097(5) 0.081(5) 0.049(4) -0.015(4) 0.036(4) -0.002(4)
C3 0.074(4) 0.064(4) 0.065(4) -0.004(3) 0.035(3) -0.012(3)
C13 0.067(4) 0.050(3) 0.048(3) 0.007(3) 0.007(3) 0.007(3)
C15 0.107(6) 0.040(4) 0.078(5) 0.006(3) 0.005(4) -0.002(3)
C16 0.080(5) 0.073(4) 0.060(4) -0.005(4) 0.012(3) 0.014(3)
C14 0.065(4) 0.067(4) 0.055(4) 0.012(3) -0.001(3) 0.001(3)

loop_
_atom_type_symbol
_atom_type_description
_atom_type_scat_dispersion_real
_atom_type_scat_dispersion_imag
_atom_type_scat_source
C C 0.0033 0.0016 'International Tables Vol C Tables 4.2.6.8 and 6.1.1.4'
H H 0.0000 0.0000 'International Tables Vol C Tables 4.2.6.8 and 6.1.1.4'
N N 0.0061 0.0033 'International Tables Vol C Tables 4.2.6.8 and 6.1.1.4'
O O 0.0106 0.0060 'International Tables Vol C Tables 4.2.6.8 and 6.1.1.4'
Mn Mn 0.3368 0.7283 'International Tables Vol C Tables 4.2.6.8 and 6.1.1.4'

loop_
_geom_angle_atom_site_label_1
_geom_angle_atom_site_label_2
_geom_angle_atom_site_label_3
_geom_angle_site_symmetry_1
_geom_angle
O2 Mn1 O5 . 102.39(14)
O2 Mn1 O1 . 94.01(16)
O5 Mn1 O1 . 85.57(14)
O2 Mn1 N2 . 91.45(15)
O5 Mn1 N2 . 165.27(15)
O1 Mn1 N2 . 88.47(14)
O2 Mn1 N3 . 90.72(15)
O5 Mn1 N3 . 90.42(15)
O1 Mn1 N3 . 174.36(16)
N2 Mn1 N3 . 94.50(15)
O2 Mn1 N1 . 156.87(14)
O5 Mn1 N1 . 93.69(13)
O1 Mn1 N1 . 103.82(15)
N2 Mn1 N1 . 74.67(15)
N3 Mn1 N1 . 72.45(15)
C8 N2 C12 . 117.8(5)
C8 N2 Mn1 . 118.2(3)
C12 N2 Mn1 . 123.7(4)
C1 N1 C7 . 108.7(4)
C1 N1 C13 . 111.6(4)
C7 N1 C13 . 110.4(4)
C1 N1 Mn1 . 101.1(3)
C7 N1 Mn1 . 104.7(3)
C13 N1 Mn1 . 119.6(3)
C2 N3 C6 . 117.8(5)
C2 N3 Mn1 . 116.4(3)
C6 N3 Mn1 . 125.8(4)
C20 O2 Mn1 . 141.1(3)
C17 O5 Mn1 . 129.9(3)
Mn1 O1 H1A . 124.(2)
Mn1 O1 H1B . 121.(2)
H1A O1 H1B . 109.(3)
H6A O6 H6B . 103.(2)
H7A O7 H7B . 110.(3)
O3 C20 O2 . 125.9(5)
O3 C20 C19 . 117.0(5)
O2 C20 C19 . 117.1(5)
C18 C19 C20 3 178.8(6)
C19 C18 C17 3 178.0(6)
O5 C17 O4 . 126.7(5)
O5 C17 C18 . 117.0(5)
O4 C17 C18 . 116.3(5)
N2 C12 C11 . 123.4(6)
N2 C12 H12 . 118.3
C11 C12 H12 . 118.3
C12 C11 C10 . 118.3(7)
C12 C11 H11 . 120.9
C10 C11 H11 . 120.8
C11 C10 C9 . 119.7(6)
C11 C10 H10 . 120.2
C9 C10 H10 . 120.1
C8 C9 C10 . 118.7(6)
C8 C9 H9 . 120.7
C10 C9 H9 . 120.6
N2 C8 C9 . 122.1(5)
N2 C8 C7 . 118.5(5)
C9 C8 C7 . 119.3(5)
C8 C7 N1 . 113.6(4)
C8 C7 H7 . 108.8
N1 C7 H7 . 108.8
C8 C7 H8 . 108.8
N1 C7 H8 . 108.8
H7 C7 H8 . 107.7
N1 C1 C2 . 112.7(4)
N1 C1 H1 . 109.1
C2 C1 H1 . 109.1
N1 C1 H2 . 109.1
C2 C1 H2 . 109.0
H1 C1 H2 . 107.8
N3 C2 C3 . 122.0(5)
N3 C2 C1 . 117.0(5)
C3 C2 C1 . 120.9(5)
N3 C6 C5 . 123.0(6)
N3 C6 H6 . 118.6
C5 C6 H6 . 118.5
C6 C5 C4 . 118.6(6)
C6 C5 H5 . 120.7
C4 C5 H5 . 120.7
C5 C4 C3 . 119.6(6)
C5 C4 H4 . 120.2
C3 C4 H4 . 120.2
C4 C3 C2 . 119.0(6)
C4 C3 H3 . 120.5
C2 C3 H3 . 120.5
C16 C13 N1 . 109.2(4)
C16 C13 C15 . 109.0(5)
N1 C13 C15 . 113.2(5)
C16 C13 C14 . 107.8(5)
N1 C13 C14 . 108.4(4)
C15 C13 C14 . 109.1(5)
C13 C15 H18 . 109.5
C13 C15 H16 . 109.5
H18 C15 H16 . 109.5
C13 C15 H17 . 109.5
H18 C15 H17 . 109.5
H16 C15 H17 . 109.5
C13 C16 H19 . 109.5
C13 C16 H21 . 109.5
H19 C16 H21 . 109.5
C13 C16 H20 . 109.5
H19 C16 H20 . 109.5
H21 C16 H20 . 109.5
C13 C14 H15 . 109.5
C13 C14 H14 . 109.5
H15 C14 H14 . 109.5
C13 C14 H13 . 109.5
H15 C14 H13 . 109.5
H14 C14 H13 . 109.5

loop_
_geom_bond_atom_site_label_1
_geom_bond_atom_site_label_2
_geom_bond_site_symmetry_2
_geom_bond_distance
Mn1 O2 . 2.136(4)
Mn1 O5 . 2.156(3)
Mn1 O1 . 2.157(4)
Mn1 N2 . 2.234(4)
Mn1 N3 . 2.261(4)
Mn1 N1 . 2.454(4)
N2 C8 . 1.335(7)
N2 C12 . 1.355(7)
N1 C1 . 1.478(6)
N1 C7 . 1.510(6)
N1 C13 . 1.525(6)
N3 C2 . 1.332(6)
N3 C6 . 1.359(7)
O2 C20 . 1.258(6)
O3 C20 . 1.233(6)
O5 C17 . 1.249(6)
O4 C17 . 1.256(6)
O1 H1A . 0.842(10)
O1 H1B . 0.852(10)
O6 H6A . 0.871(17)
O6 H6B . 0.91(2)
O7 H7A . 0.856(10)
O7 H7B . 0.848(10)
C20 C19 . 1.480(7)
C19 C18 3 1.194(7)
C18 C19 3 1.194(7)
C18 C17 . 1.452(7)
C12 C11 . 1.366(8)
C12 H12 . 0.93
C11 C10 . 1.366(9)
C11 H11 . 0.93
C10 C9 . 1.387(8)
C10 H10 . 0.93
C9 C8 . 1.384(7)
C9 H9 . 0.93
C8 C7 . 1.509(7)
C7 H7 . 0.97
C7 H8 . 0.97
C1 C2 . 1.504(7)
C1 H1 . 0.97
C1 H2 . 0.97
C2 C3 . 1.388(7)
C6 C5 . 1.366(8)
C6 H6 . 0.93
C5 C4 . 1.370(9)
C5 H5 . 0.93
C4 C3 . 1.375(8)
C4 H4 . 0.93
C3 H3 . 0.93
C13 C16 . 1.522(8)
C13 C15 . 1.529(8)
C13 C14 . 1.548(8)
C15 H18 . 0.96
C15 H16 . 0.96
C15 H17 . 0.96
C16 H19 . 0.96
C16 H21 . 0.96
C16 H20 . 0.96
C14 H15 . 0.96
C14 H14 . 0.96
C14 H13 . 0.96
